data_4118384
loop_
_publ_author_name
'Shaoguang Zhang'
'Junnian Wei'
'Ming Zhan'
'Qian Luo'
'Chao Wang'
'Wen-Xiong Zhang'
'Zhenfeng Xi'

_publ_section_title
;
 2,6-Diazasemibullvalenes: Synthesis, Structural Characterization,
 Reaction Chemistry, and Theoretical Analysis
;
_journal_name_full 'Journal of the American Chemical Society'
_journal_page_first 11964
_journal_page_last 11967
_journal_paper_doi 10.1021/ja305581f
_journal_volume 134
_journal_year 2012
_chemical_formula_sum 'C26 H30 N2'
_chemical_formula_weight 370.52
_chemical_name_systematic
; 
 ? 
;
_space_group_IT_number 9
_symmetry_cell_setting monoclinic
_symmetry_space_group_name_Hall 'C -2yc'
_symmetry_space_group_name_H-M 'C 1 c 1'
_atom_sites_solution_hydrogens geom
_atom_sites_solution_primary direct
_atom_sites_solution_secondary difmap
_audit_creation_method SHELXL-97
_cell_angle_alpha 90.00
_cell_angle_beta 95.16(3)
_cell_angle_gamma 90.00
_cell_formula_units_Z 4
_cell_length_a 19.009(4)
_cell_length_b 15.288(3)
_cell_length_c 7.6842(15)
_cell_measurement_temperature 123(2)
_cell_measurement_theta_max 27.48
_cell_measurement_theta_min 1.71
_cell_volume 2224.1(8)
_computing_cell_refinement Rapid-AUTO
_computing_data_collection 'Rapid-AUTO (Rigaku,2000)'
_computing_data_reduction 'CrystalStructure (Rigaku/MSC,2000)'
_computing_molecular_graphics 'Siemens SHELXTL V4.2,(Sheldrick,1990)'
_computing_publication_material SHELXL-97,(Sheldrick,1997)
_computing_structure_refinement SHELXL-97,(Sheldrick,1997)
_computing_structure_solution SHELXS-97,(Sheldrick,1997)
_diffrn_ambient_temperature 123(2)
_diffrn_detector_area_resol_mean 10.00
_diffrn_measured_fraction_theta_full 0.989
_diffrn_measured_fraction_theta_max 0.989
_diffrn_measurement_device_type 'Rigaku RAXIS RAPID IP'
_diffrn_measurement_method \W
_diffrn_radiation_monochromator graphite
_diffrn_radiation_source 'fine-focus sealed tube'
_diffrn_radiation_type MoK\a
_diffrn_radiation_wavelength 0.71073
_diffrn_reflns_av_R_equivalents 0.0838
_diffrn_reflns_av_sigmaI/netI 0.2922
_diffrn_reflns_limit_h_max 24
_diffrn_reflns_limit_h_min -24
_diffrn_reflns_limit_k_max 19
_diffrn_reflns_limit_k_min -19
_diffrn_reflns_limit_l_max 9
_diffrn_reflns_limit_l_min -9
_diffrn_reflns_number 4238
_diffrn_reflns_theta_full 27.48
_diffrn_reflns_theta_max 27.48
_diffrn_reflns_theta_min 1.71
_diffrn_standards_decay_% 0
_diffrn_standards_interval_count 0
_diffrn_standards_interval_time 0
_diffrn_standards_number 0
_exptl_absorpt_coefficient_mu 0.064
_exptl_absorpt_correction_T_max 0.9873
_exptl_absorpt_correction_T_min 0.9810
_exptl_absorpt_correction_type empirical
_exptl_absorpt_process_details
; 
                                  HIGASHI, T. (1995). Abscor-empirical 
                                  Absorption Correction based on Fourier 
                                  Series Approximation. 
                                  Rigaku Corporation,Tokyo,Japan. 
;
_exptl_crystal_density_diffrn 1.107
_exptl_crystal_F_000 800
_exptl_crystal_size_max 0.30
_exptl_crystal_size_mid 0.30
_exptl_crystal_size_min 0.20
_refine_diff_density_max 0.321
_refine_diff_density_min -0.429
_refine_diff_density_rms 0.085
_refine_ls_abs_structure_details 'Flack H D (1983), Acta Cryst. A39, 876-881'
_refine_ls_abs_structure_Flack -6(10)
_refine_ls_extinction_coef 0.0092(11)
_refine_ls_extinction_expression Fc^*^=kFc[1+0.001xFc^2^\l^3^/sin(2\q)]^-1/4^
_refine_ls_extinction_method SHELXL
_refine_ls_goodness_of_fit_ref 0.892
_refine_ls_hydrogen_treatment none
_refine_ls_matrix_type full
_refine_ls_number_parameters 260
_refine_ls_number_reflns 4238
_refine_ls_number_restraints 2
_refine_ls_restrained_S_all 0.891
_refine_ls_R_factor_all 0.1675
_refine_ls_R_factor_gt 0.0669
_refine_ls_shift/su_max 0.002
_refine_ls_shift/su_mean 0.000
_refine_ls_structure_factor_coef Fsqd
_refine_ls_weighting_details 'calc w=1/[\s^2^(Fo^2^)+(0.0750P)^2^+0.0000P] where P=(Fo^2^+2Fc^2^)/3'
_refine_ls_weighting_scheme calc
_refine_ls_wR_factor_gt 0.1482
_refine_ls_wR_factor_ref 0.2117
_reflns_number_gt 1369
_reflns_number_total 4238
_reflns_threshold_expression >2sigma(I)
_cod_data_source_file ja305581f_si_003.cif
_cod_data_source_block zsg61a
_cod_original_cell_volume 2224.0(8)
_cod_database_code 4118384

loop_
_symmetry_equiv_pos_as_xyz
'x, y, z'
'x, -y, z+1/2'
'x+1/2, y+1/2, z'
'x+1/2, -y+1/2, z+1/2'

loop_
_atom_site_label
_atom_site_type_symbol
_atom_site_fract_x
_atom_site_fract_y
_atom_site_fract_z
_atom_site_U_iso_or_equiv
_atom_site_adp_type
_atom_site_occupancy
_atom_site_symmetry_multiplicity
_atom_site_calc_flag
_atom_site_refinement_flags
C1 C 0.9450(4) 0.7817(5) 0.2784(9) 0.033(2) Uani 1 1 d .
C2 C 1.0140(4) 0.7730(5) 0.3264(9) 0.034(2) Uani 1 1 d .
H2 H 1.0342 0.8078 0.4204 0.041 Uiso 1 1 calc R
C3 C 1.0605(3) 0.7120(5) 0.2411(9) 0.0286(18) Uani 1 1 d .
C4 C 1.0388(3) 0.7872(5) -0.0329(8) 0.0273(18) Uani 1 1 d .
C5 C 0.9676(3) 0.7890(5) -0.0757(9) 0.0313(19) Uani 1 1 d .
H5 H 0.9489 0.8321 -0.1561 0.038 Uiso 1 1 calc R
C6 C 0.9174(3) 0.7262(4) -0.0018(10) 0.0277(18) Uani 1 1 d .
C7 C 0.8741(3) 0.6628(5) -0.1327(9) 0.0318(18) Uani 1 1 d .
C8 C 0.8056(4) 0.7163(6) -0.1938(12) 0.087(3) Uani 1 1 d .
H8A H 0.7713 0.6777 -0.2586 0.130 Uiso 1 1 calc R
H8B H 0.8178 0.7645 -0.2696 0.130 Uiso 1 1 calc R
H8C H 0.7849 0.7399 -0.0914 0.130 Uiso 1 1 calc R
C9 C 0.8544(4) 0.5796(5) -0.0378(10) 0.054(2) Uani 1 1 d .
H9A H 0.8209 0.5452 -0.1143 0.082 Uiso 1 1 calc R
H9B H 0.8327 0.5954 0.0688 0.082 Uiso 1 1 calc R
H9C H 0.8971 0.5449 -0.0070 0.082 Uiso 1 1 calc R
C10 C 0.9117(4) 0.6404(6) -0.2933(10) 0.072(3) Uani 1 1 d .
H10A H 0.9513 0.6011 -0.2600 0.108 Uiso 1 1 calc R
H10B H 0.9295 0.6941 -0.3434 0.108 Uiso 1 1 calc R
H10C H 0.8786 0.6115 -0.3800 0.108 Uiso 1 1 calc R
C11 C 1.0934(4) 0.6352(5) 0.3450(8) 0.0298(18) Uani 1 1 d .
C12 C 1.1209(3) 0.6649(5) 0.5238(8) 0.046(2) Uani 1 1 d .
H12A H 1.1682 0.6899 0.5195 0.069 Uiso 1 1 calc R
H12B H 1.1233 0.6149 0.6039 0.069 Uiso 1 1 calc R
H12C H 1.0891 0.7093 0.5651 0.069 Uiso 1 1 calc R
C13 C 1.1533(3) 0.5937(5) 0.2548(10) 0.040(2) Uani 1 1 d .
H13A H 1.1908 0.6369 0.2450 0.060 Uiso 1 1 calc R
H13B H 1.1354 0.5739 0.1378 0.060 Uiso 1 1 calc R
H13C H 1.1722 0.5436 0.3235 0.060 Uiso 1 1 calc R
C14 C 1.0328(3) 0.5677(5) 0.3555(10) 0.047(2) Uani 1 1 d .
H14A H 1.0494 0.5194 0.4324 0.071 Uiso 1 1 calc R
H14B H 1.0186 0.5449 0.2384 0.071 Uiso 1 1 calc R
H14C H 0.9924 0.5962 0.4024 0.071 Uiso 1 1 calc R
C15 C 1.0881(4) 0.8467(6) -0.1084(9) 0.040(2) Uani 1 1 d .
C16 C 1.0655(4) 0.9248(6) -0.1797(9) 0.042(2) Uani 1 1 d .
H16 H 1.0174 0.9408 -0.1765 0.050 Uiso 1 1 calc R
C17 C 1.1125(5) 0.9839(6) -0.2596(10) 0.062(3) Uani 1 1 d .
H17 H 1.0962 1.0376 -0.3108 0.074 Uiso 1 1 calc R
C18 C 1.1831(4) 0.9582(6) -0.2577(11) 0.051(2) Uani 1 1 d .
H18 H 1.2156 0.9942 -0.3117 0.061 Uiso 1 1 calc R
C19 C 1.2068(4) 0.8791(7) -0.1763(11) 0.055(3) Uani 1 1 d .
H19 H 1.2551 0.8625 -0.1701 0.067 Uiso 1 1 calc R
C20 C 1.1592(4) 0.8293(6) -0.1093(9) 0.038(2) Uani 1 1 d .
H20 H 1.1756 0.7761 -0.0565 0.046 Uiso 1 1 calc R
C21 C 0.8970(3) 0.8434(5) 0.3623(9) 0.0337(19) Uani 1 1 d .
C22 C 0.8225(4) 0.8320(6) 0.3355(10) 0.047(2) Uani 1 1 d .
H22 H 0.8032 0.7851 0.2655 0.056 Uiso 1 1 calc R
C23 C 0.7777(4) 0.8907(6) 0.4135(11) 0.047(2) Uani 1 1 d .
H23 H 0.7279 0.8837 0.3959 0.056 Uiso 1 1 calc R
C24 C 0.8069(4) 0.9599(6) 0.5178(10) 0.055(3) Uani 1 1 d .
H24 H 0.7769 0.9980 0.5750 0.066 Uiso 1 1 calc R
C25 C 0.8815(4) 0.9728(6) 0.5372(12) 0.055(3) Uani 1 1 d .
H25 H 0.9007 1.0219 0.6007 0.066 Uiso 1 1 calc R
C26 C 0.9263(4) 0.9141(5) 0.4641(9) 0.047(2) Uani 1 1 d .
H26 H 0.9760 0.9213 0.4821 0.056 Uiso 1 1 calc R
N1 N 0.9074(3) 0.7211(4) 0.1551(7) 0.0282(15) Uani 1 1 d .
N2 N 1.0710(3) 0.7188(4) 0.0776(9) 0.0376(16) Uani 1 1 d .

loop_
_atom_site_aniso_label
_atom_site_aniso_U_11
_atom_site_aniso_U_22
_atom_site_aniso_U_33
_atom_site_aniso_U_23
_atom_site_aniso_U_13
_atom_site_aniso_U_12
C1 0.031(5) 0.036(5) 0.031(5) -0.013(4) -0.002(3) 0.006(3)
C2 0.026(4) 0.048(6) 0.026(4) 0.001(4) -0.004(3) 0.003(3)
C3 0.020(4) 0.039(5) 0.026(4) -0.013(4) -0.004(3) 0.005(3)
C4 0.020(4) 0.028(5) 0.036(5) 0.000(4) 0.012(3) 0.006(3)
C5 0.027(4) 0.038(5) 0.028(4) 0.011(4) -0.002(3) 0.013(3)
C6 0.025(4) 0.020(5) 0.039(5) 0.009(4) 0.009(3) 0.015(3)
C7 0.029(4) 0.030(5) 0.035(4) -0.009(4) -0.004(3) 0.002(3)
C8 0.065(6) 0.074(7) 0.110(8) -0.031(6) -0.059(5) 0.017(5)
C9 0.061(5) 0.053(6) 0.051(5) -0.035(5) 0.012(4) -0.018(5)
C10 0.053(5) 0.085(8) 0.079(7) -0.054(5) 0.014(5) -0.001(4)
C11 0.035(4) 0.039(5) 0.014(4) 0.020(3) -0.006(3) -0.007(4)
C12 0.040(5) 0.059(6) 0.037(5) 0.015(4) -0.006(4) 0.008(4)
C13 0.025(4) 0.037(5) 0.056(5) -0.016(4) -0.008(3) 0.015(3)
C14 0.038(4) 0.042(5) 0.059(5) 0.004(4) -0.008(4) 0.001(4)
C15 0.029(4) 0.049(7) 0.039(5) -0.009(4) -0.005(4) -0.003(4)
C16 0.040(5) 0.045(6) 0.042(5) 0.018(4) 0.007(4) -0.001(4)
C17 0.085(7) 0.059(7) 0.036(5) 0.025(5) -0.025(5) -0.026(5)
C18 0.043(5) 0.052(7) 0.058(6) -0.005(5) 0.013(4) -0.024(5)
C19 0.047(6) 0.070(8) 0.049(6) -0.010(5) -0.003(4) -0.006(5)
C20 0.033(5) 0.040(6) 0.042(5) -0.008(4) 0.002(4) -0.001(4)
C21 0.019(4) 0.046(6) 0.035(5) -0.008(4) -0.003(3) 0.008(4)
C22 0.030(5) 0.065(7) 0.042(5) 0.013(5) -0.011(4) 0.012(4)
C23 0.037(5) 0.041(6) 0.063(6) 0.002(5) 0.004(4) 0.019(4)
C24 0.041(5) 0.084(8) 0.039(5) -0.019(5) -0.008(4) 0.028(5)
C25 0.040(5) 0.055(7) 0.069(6) -0.020(5) -0.005(4) 0.008(4)
C26 0.043(5) 0.057(6) 0.037(5) -0.036(4) -0.019(4) 0.007(4)
N1 0.024(3) 0.041(4) 0.018(3) -0.016(3) -0.006(3) 0.002(3)
N2 0.027(4) 0.040(4) 0.043(4) 0.008(3) -0.008(3) 0.004(3)

loop_
_atom_type_symbol
_atom_type_description
_atom_type_scat_dispersion_real
_atom_type_scat_dispersion_imag
_atom_type_scat_source
C C 0.0033 0.0016 'International Tables Vol C Tables 4.2.6.8 and 6.1.1.4'
H H 0.0000 0.0000 'International Tables Vol C Tables 4.2.6.8 and 6.1.1.4'
N N 0.0061 0.0033 'International Tables Vol C Tables 4.2.6.8 and 6.1.1.4'

loop_
_geom_angle_atom_site_label_1
_geom_angle_atom_site_label_2
_geom_angle_atom_site_label_3
_geom_angle
C2 C1 N1 121.7(6)
C2 C1 C21 124.4(7)
N1 C1 C21 113.3(6)
C1 C2 C3 123.5(7)
C1 C2 H2 118.3
C3 C2 H2 118.3
N2 C3 C2 122.1(7)
N2 C3 C11 118.7(6)
C2 C3 C11 119.2(6)
C5 C4 N2 120.9(6)
C5 C4 C15 123.3(7)
N2 C4 C15 115.5(6)
C4 C5 C6 123.1(6)
C4 C5 H5 118.4
C6 C5 H5 118.4
N1 C6 C5 124.5(7)
N1 C6 C7 117.8(6)
C5 C6 C7 117.8(6)
C10 C7 C9 110.6(6)
C10 C7 C6 113.6(5)
C9 C7 C6 110.1(6)
C10 C7 C8 108.2(7)
C9 C7 C8 110.1(7)
C6 C7 C8 104.0(5)
C7 C8 H8A 109.5
C7 C8 H8B 109.5
H8A C8 H8B 109.5
C7 C8 H8C 109.5
H8A C8 H8C 109.5
H8B C8 H8C 109.5
C7 C9 H9A 109.5
C7 C9 H9B 109.5
H9A C9 H9B 109.5
C7 C9 H9C 109.5
H9A C9 H9C 109.5
H9B C9 H9C 109.5
C7 C10 H10A 109.5
C7 C10 H10B 109.5
H10A C10 H10B 109.5
C7 C10 H10C 109.5
H10A C10 H10C 109.5
H10B C10 H10C 109.5
C12 C11 C3 109.9(6)
C12 C11 C13 109.3(6)
C3 C11 C13 111.8(5)
C12 C11 C14 110.7(6)
C3 C11 C14 105.6(6)
C13 C11 C14 109.5(6)
C11 C12 H12A 109.5
C11 C12 H12B 109.5
H12A C12 H12B 109.5
C11 C12 H12C 109.5
H12A C12 H12C 109.5
H12B C12 H12C 109.5
C11 C13 H13A 109.5
C11 C13 H13B 109.5
H13A C13 H13B 109.5
C11 C13 H13C 109.5
H13A C13 H13C 109.5
H13B C13 H13C 109.5
C11 C14 H14A 109.5
C11 C14 H14B 109.5
H14A C14 H14B 109.5
C11 C14 H14C 109.5
H14A C14 H14C 109.5
H14B C14 H14C 109.5
C16 C15 C20 116.0(7)
C16 C15 C4 120.8(7)
C20 C15 C4 123.1(7)
C15 C16 C17 122.2(7)
C15 C16 H16 118.9
C17 C16 H16 118.9
C18 C17 C16 116.7(8)
C18 C17 H17 121.6
C16 C17 H17 121.6
C17 C18 C19 120.8(7)
C17 C18 H18 119.6
C19 C18 H18 119.6
C20 C19 C18 117.5(9)
C20 C19 H19 121.2
C18 C19 H19 121.2
C19 C20 C15 126.7(9)
C19 C20 H20 116.6
C15 C20 H20 116.6
C26 C21 C22 120.6(7)
C26 C21 C1 119.6(6)
C22 C21 C1 119.8(7)
C23 C22 C21 119.5(8)
C23 C22 H22 120.2
C21 C22 H22 120.2
C22 C23 C24 119.8(8)
C22 C23 H23 120.1
C24 C23 H23 120.1
C23 C24 C25 120.0(7)
C23 C24 H24 120.0
C25 C24 H24 120.0
C26 C25 C24 120.5(8)
C26 C25 H25 119.7
C24 C25 H25 119.7
C25 C26 C21 119.4(7)
C25 C26 H26 120.3
C21 C26 H26 120.3
C6 N1 C1 118.7(6)
C3 N2 C4 122.2(6)

loop_
_geom_bond_atom_site_label_1
_geom_bond_atom_site_label_2
_geom_bond_distance
C1 C2 1.337(9)
C1 N1 1.465(8)
C1 C21 1.498(9)
C2 C3 1.478(9)
C2 H2 0.9500
C3 N2 1.294(9)
C3 C11 1.522(9)
C4 C5 1.365(8)
C4 N2 1.447(9)
C4 C15 1.462(9)
C5 C6 1.502(9)
C5 H5 0.9500
C6 N1 1.240(8)
C6 C7 1.574(9)
C7 C10 1.520(9)
C7 C9 1.530(10)
C7 C8 1.574(9)
C8 H8A 0.9800
C8 H8B 0.9800
C8 H8C 0.9800
C9 H9A 0.9800
C9 H9B 0.9800
C9 H9C 0.9800
C10 H10A 0.9800
C10 H10B 0.9800
C10 H10C 0.9800
C11 C12 1.496(8)
C11 C13 1.524(9)
C11 C14 1.553(9)
C12 H12A 0.9800
C12 H12B 0.9800
C12 H12C 0.9800
C13 H13A 0.9800
C13 H13B 0.9800
C13 H13C 0.9800
C14 H14A 0.9800
C14 H14B 0.9800
C14 H14C 0.9800
C15 C16 1.368(10)
C15 C20 1.377(9)
C16 C17 1.445(10)
C16 H16 0.9500
C17 C18 1.398(11)
C17 H17 0.9500
C18 C19 1.416(11)
C18 H18 0.9500
C19 C20 1.323(10)
C19 H19 0.9500
C20 H20 0.9500
C21 C26 1.418(10)
C21 C22 1.423(9)
C22 C23 1.409(11)
C22 H22 0.9500
C23 C24 1.411(11)
C23 H23 0.9500
C24 C25 1.425(11)
C24 H24 0.9500
C25 C26 1.390(10)
C25 H25 0.9500
C26 H26 0.9500

loop_
_cod_related_entry_id
_cod_related_entry_database
_cod_related_entry_code
1 ChemSpider 30660649
